data_7027302
loop_
_publ_author_name
'Leung, Kelvin Sze-Yin'
'Wong, Wing-Tak'

_publ_contact_author
;
    ENTER NAME
 ENTER ADDRESS
;
_publ_section_title
;
 Synthesis, structural characterization and reactivities of hexaosmium
 carbonyl clusters with six-membered cyclic thioether and thioxane ligands
;
_journal_issue 12
_journal_name_full 'Journal of the Chemical Society, Dalton Transactions'
_journal_page_first 2077
_journal_paper_doi 10.1039/a900808j
_journal_year 1999
_chemical_formula_moiety 'C23 H18 O17 Os6 S2 '
_chemical_formula_sum 'C23 H18 O17 Os6 S2'
_chemical_formula_weight 1771.70
_space_group_IT_number 2
_symmetry_cell_setting triclinic
_symmetry_Int_Tables_number 2
_symmetry_space_group_name_Hall '-P 1'
_symmetry_space_group_name_H-M 'P -1'
_audit_creation_date 'Fri Apr 23 14:54:59 1999'
_audit_creation_method 'from TEXRAY.INF file'
_cell_angle_alpha 99.00(2)
_cell_angle_beta 94.67(1)
_cell_angle_gamma 104.25(1)
_cell_formula_units_Z 2
_cell_length_a 8.992(1)
_cell_length_b 10.348(2)
_cell_length_c 18.637(2)
_cell_measurement_reflns_used 0
_cell_measurement_temperature 298.2
_cell_measurement_theta_max 0.0
_cell_measurement_theta_min 0.0
_cell_volume 1647.0(4)
_computing_cell_refinement 'MSC/AFC Diffractometer Control'
_computing_data_collection 'MSC/AFC Diffractometer Control'
_computing_data_reduction teXsan
_computing_publication_material teXsan
_computing_structure_refinement teXsan
_computing_structure_solution SIR88
_diffrn_ambient_temperature 298.2
_diffrn_measurement_device 'image plate'
_diffrn_measurement_method 'omega scans with profile analysis'
_diffrn_orient_matrix_UB_11 0.00000
_diffrn_orient_matrix_UB_12 0.00000
_diffrn_orient_matrix_UB_13 0.00000
_diffrn_orient_matrix_UB_21 0.00000
_diffrn_orient_matrix_UB_22 0.00000
_diffrn_orient_matrix_UB_23 0.00000
_diffrn_orient_matrix_UB_31 0.00000
_diffrn_orient_matrix_UB_32 0.00000
_diffrn_orient_matrix_UB_33 0.00000
_diffrn_radiation_monochromator graphite
_diffrn_radiation_source 'X-ray tube'
_diffrn_radiation_type MoKalpha
_diffrn_radiation_wavelength 0.7107
_diffrn_reflns_av_R_equivalents 0.080
_diffrn_reflns_limit_h_max 10
_diffrn_reflns_limit_h_min -10
_diffrn_reflns_limit_k_max 12
_diffrn_reflns_limit_k_min -12
_diffrn_reflns_limit_l_max 22
_diffrn_reflns_limit_l_min -22
_diffrn_reflns_number 10408
_diffrn_reflns_theta_max 25.68
_diffrn_standards_decay_% 0.00
_diffrn_standards_interval_count 0
_diffrn_standards_number 0
_exptl_absorpt_coefficient_mu 23.239
_exptl_absorpt_correction_type 'inter-image scaling'
_exptl_crystal_colour Brown
_exptl_crystal_density_diffrn 3.572
_exptl_crystal_description Block
_exptl_crystal_F_000 1560.00
_exptl_crystal_size_max 0.180
_exptl_crystal_size_mid 0.170
_exptl_crystal_size_min 0.160
_refine_diff_density_max 1.08
_refine_diff_density_min -1.77
_refine_ls_extinction_method none
_refine_ls_goodness_of_fit_obs 0.979
_refine_ls_hydrogen_treatment noref
_refine_ls_matrix_type full
_refine_ls_number_parameters 433
_refine_ls_number_reflns 3690
_refine_ls_number_restraints 0
_refine_ls_R_factor_obs 0.0605
_refine_ls_shift/esd_max 0.0220
_refine_ls_structure_factor_coef F
_refine_ls_weighting_scheme sigma
_refine_ls_wR_factor_obs 0.0654
_reflns_number_observed 3690
_reflns_number_total 5630
_reflns_observed_criterion 1.50
_cod_data_source_file 900808jsup1.cif
_cod_data_source_block 9
_cod_original_cell_volume 1647.0(5)
_cod_original_sg_symbol_H-M 'P -1       '
_cod_original_formula_sum 'C23 H18 O17 Os6 S2 '
_cod_database_code 7027302

loop_
_symmetry_equiv_pos_as_xyz
'   +x,   +y,   +z'
'   -x,   -y,   -z'

loop_
_atom_site_aniso_label
_atom_site_aniso_U_11
_atom_site_aniso_U_22
_atom_site_aniso_U_33
_atom_site_aniso_U_12
_atom_site_aniso_U_13
_atom_site_aniso_U_23
Os(1) 0.0287(6) 0.0229(6) 0.0298(6) 0.0071(4) -0.0022(5) 0.0055(5)
Os(2) 0.0250(5) 0.0196(6) 0.0302(6) 0.0039(4) 0.0022(5) 0.0071(5)
Os(3) 0.0305(6) 0.0191(6) 0.0321(6) 0.0091(4) 0.0029(5) 0.0069(5)
Os(4) 0.0248(6) 0.0221(6) 0.0313(6) 0.0059(4) 0.0047(5) 0.0058(5)
Os(5) 0.0298(6) 0.0227(6) 0.0301(6) 0.0024(5) 0.0003(5) 0.0078(5)
Os(6) 0.0346(6) 0.0230(6) 0.0408(7) 0.0008(5) 0.0047(5) 0.0125(5)
S(1) 0.042(4) 0.043(5) 0.046(5) 0.022(4) 0.009(4) 0.019(4)
S(2) 0.022(3) 0.024(4) 0.030(4) 0.003(3) 0.002(3) 0.010(3)
O(1) 0.03(1) 0.03(1) 0.11(2) -0.01(1) -0.01(1) 0.01(1)
O(2) 0.11(2) 0.03(1) 0.05(2) 0.02(1) 0.03(1) 0.00(1)
O(3) 0.07(2) 0.12(3) 0.05(2) 0.02(2) 0.05(1) 0.03(2)
O(4) 0.08(2) 0.05(1) 0.05(2) 0.03(1) 0.02(1) 0.02(1)
O(5) 0.04(1) 0.08(2) 0.06(2) 0.02(1) 0.02(1) 0.01(1)
O(6) 0.07(2) 0.07(2) 0.05(1) 0.04(1) -0.03(1) 0.02(1)
O(7) 0.09(2) 0.02(1) 0.05(1) 0.00(1) 0.00(1) 0.01(1)
O(8) 0.10(2) 0.09(2) 0.04(1) 0.05(2) 0.04(1) 0.02(1)
O(9) 0.02(1) 0.10(2) 0.09(2) 0.02(1) 0.00(1) 0.02(2)
O(10) 0.06(2) 0.03(1) 0.12(2) 0.03(1) 0.01(1) 0.03(1)
O(11) 0.03(1) 0.05(1) 0.06(2) 0.01(1) -0.03(1) 0.01(1)
O(12) 0.10(2) 0.08(2) 0.02(1) 0.02(2) 0.02(1) -0.01(1)
O(13) 0.11(2) 0.05(2) 0.09(2) 0.04(2) -0.01(2) 0.01(1)
O(14) 0.08(2) 0.08(2) 0.08(2) 0.02(2) 0.05(2) 0.03(2)
O(15) 0.05(1) 0.04(1) 0.06(2) -0.02(1) 0.00(1) 0.02(1)
O(16) 0.03(1) 0.05(2) 0.06(2) -0.01(1) 0.01(1) 0.01(1)
O(17) 0.07(2) 0.07(2) 0.05(2) 0.03(1) -0.01(1) 0.04(1)
C(1) 0.02(1) 0.04(2) 0.04(2) 0.01(1) 0.00(1) 0.02(1)
C(2) 0.07(2) 0.00(1) 0.07(2) 0.00(1) 0.02(2) 0.00(1)
C(3) 0.13(3) -0.01(1) 0.05(2) 0.03(2) 0.03(2) -0.01(1)
C(4) 0.01(1) 0.05(2) 0.05(2) 0.02(1) 0.01(1) 0.04(2)
C(5) 0.01(1) 0.03(2) 0.07(2) 0.02(1) -0.03(1) 0.00(2)
C(6) 0.00(1) 0.05(2) 0.03(1) -0.02(1) -0.04(1) 0.00(1)
C(7) 0.09(2) 0.02(2) 0.05(2) 0.04(2) -0.02(2) 0.00(1)
C(8) 0.03(2) 0.07(2) 0.02(2) 0.00(1) -0.07(2) 0.01(1)
C(9) 0.01(1) 0.05(2) 0.07(2) 0.03(1) -0.01(1) 0.02(2)
C(10) 0.06(2) 0.04(2) 0.02(2) 0.00(2) 0.02(1) 0.00(1)
C(11) 0.03(2) 0.05(2) 0.02(1) -0.02(1) -0.04(1) 0.00(1)
C(12) 0.03(2) 0.05(2) 0.06(2) 0.01(1) 0.02(2) 0.05(2)
C(13) 0.02(1) 0.05(2) 0.08(3) -0.01(1) 0.00(2) -0.01(2)
C(14) 0.02(2) 0.04(2) 0.07(3) -0.01(1) -0.04(2) 0.01(2)
C(15) 0.04(2) 0.04(2) 0.09(3) 0.00(2) 0.03(2) 0.04(2)
C(16) 0.00(1) 0.05(2) 0.05(2) 0.00(1) -0.02(1) 0.00(2)
C(17) 0.03(2) 0.05(2) 0.05(2) 0.01(1) 0.01(1) 0.01(2)
C(18) 0.07(2) 0.03(2) 0.06(2) 0.01(2) -0.01(2) -0.02(2)
C(19) 0.05(2) 0.02(2) 0.06(2) 0.00(1) 0.02(2) -0.01(1)
C(20) 0.07(3) 0.03(2) 0.10(3) -0.03(2) -0.02(2) 0.00(2)
C(21) 0.09(3) 0.07(3) 0.15(5) 0.03(3) 0.01(3) 0.04(3)
C(22) 0.07(2) 0.07(3) 0.09(3) 0.04(2) 0.01(2) 0.07(2)
C(23) 0.08(3) 0.03(2) 0.09(3) -0.03(2) -0.01(2) 0.06(2)

loop_
_atom_site_label
_atom_site_fract_x
_atom_site_fract_y
_atom_site_fract_z
_atom_site_U_iso_or_equiv
_atom_site_thermal_displace_type
Os(1) 0.5741(1) 0.3142(1) 0.36475(6) 0.0273(3) Uij
Os(2) 0.3191(1) 0.1131(1) 0.27351(6) 0.0251(3) Uij
Os(3) 0.3819(1) 0.3975(1) 0.26514(6) 0.0266(3) Uij
Os(4) 0.5761(1) 0.2470(1) 0.20962(6) 0.0259(3) Uij
Os(5) 0.3178(1) 0.2564(1) 0.11553(6) 0.0282(3) Uij
Os(6) 0.5792(1) 0.4861(1) 0.15892(7) 0.0332(3) Uij
S(1) 0.7444(9) 0.1932(8) 0.4092(4) 0.040(2) Uij
S(2) 0.1919(7) 0.0665(7) 0.1552(4) 0.025(2) Uij
O(1) 0.830(2) 0.572(2) 0.413(1) 0.066(8) Uij
O(2) 0.443(3) 0.355(2) 0.505(1) 0.062(8) Uij
O(3) 0.029(3) 0.083(3) 0.348(1) 0.077(10) Uij
O(4) 0.312(3) -0.172(2) 0.297(1) 0.057(8) Uij
O(5) 0.188(2) 0.395(3) 0.391(1) 0.055(8) Uij
O(6) 0.141(3) 0.516(2) 0.193(1) 0.059(8) Uij
O(7) 0.564(3) 0.683(2) 0.338(1) 0.056(7) Uij
O(8) 0.685(3) 0.176(3) 0.060(1) 0.065(9) Uij
O(9) 0.909(2) 0.356(3) 0.277(1) 0.065(8) Uij
O(10) 0.618(3) -0.027(2) 0.231(2) 0.065(9) Uij
O(11) 0.027(2) 0.322(2) 0.053(1) 0.053(7) Uij
O(12) 0.362(3) 0.122(3) -0.032(1) 0.069(9) Uij
O(13) 0.453(3) 0.723(3) 0.132(2) 0.078(10) Uij
O(14) 0.758(3) 0.478(3) 0.025(1) 0.076(10) Uij
O(15) 0.870(3) 0.652(2) 0.259(1) 0.055(7) Uij
O(16) -0.070(2) -0.205(2) 0.112(1) 0.050(7) Uij
O(17) 0.788(3) 0.039(3) 0.537(1) 0.060(8) Uij
C(1) 0.736(3) 0.477(3) 0.391(1) 0.030(8) Uij
C(2) 0.497(4) 0.339(3) 0.451(2) 0.05(1) Uij
C(3) 0.140(5) 0.099(2) 0.319(2) 0.0537 Uij
C(4) 0.319(3) -0.061(3) 0.283(2) 0.035(9) Uij
C(5) 0.261(3) 0.390(3) 0.345(2) 0.036(9) Uij
C(6) 0.224(2) 0.459(3) 0.214(1) 0.030(7) Uij
C(7) 0.505(4) 0.575(3) 0.306(2) 0.05(1) Uij
C(8) 0.630(3) 0.202(3) 0.113(1) 0.049(9) Uij
C(9) 0.784(3) 0.323(3) 0.257(2) 0.039(9) Uij
C(10) 0.586(4) 0.069(3) 0.228(2) 0.041(9) Uij
C(11) 0.139(3) 0.294(3) 0.073(1) 0.040(8) Uij
C(12) 0.344(3) 0.168(3) 0.024(2) 0.040(10) Uij
C(13) 0.505(3) 0.636(4) 0.146(2) 0.06(1) Uij
C(14) 0.690(3) 0.485(3) 0.078(2) 0.049(10) Uij
C(15) 0.757(4) 0.592(3) 0.226(2) 0.06(1) Uij
C(16) -0.023(3) 0.033(3) 0.148(2) 0.038(8) Uij
C(17) -0.091(3) -0.100(3) 0.165(2) 0.038(9) Uij
C(18) 0.089(4) -0.213(3) 0.118(2) 0.06(1) Uij
C(19) 0.200(3) -0.090(3) 0.098(2) 0.043(9) Uij
C(20) 0.805(4) 0.256(3) 0.505(2) 0.08(1) Uij
C(21) 0.885(5) 0.161(5) 0.535(3) 0.10(2) Uij
C(22) 0.739(4) -0.034(4) 0.463(2) 0.06(1) Uij
C(23) 0.643(4) 0.031(3) 0.421(2) 0.07(1) Uij
H(1) -0.0491 0.1008 0.1808 0.0450 Uij
H(2) -0.0616 0.0354 0.0990 0.0450 Uij
H(3) -0.1991 -0.1109 0.1663 0.0452 Uij
H(4) -0.0442 -0.1056 0.2114 0.0452 Uij
H(5) 0.1198 -0.2179 0.1675 0.0715 Uij
H(6) 0.0951 -0.2920 0.0867 0.0715 Uij
H(7) 0.1730 -0.0857 0.0483 0.0519 Uij
H(8) 0.3029 -0.0990 0.1045 0.0519 Uij
H(9) 0.8747 0.3437 0.5115 0.0927 Uij
H(10) 0.7178 0.2608 0.5294 0.0927 Uij
H(11) 0.9323 0.2019 0.5829 0.1171 Uij
H(12) 0.9616 0.1466 0.5045 0.1171 Uij
H(13) 0.8275 -0.0379 0.4390 0.0780 Uij
H(14) 0.6803 -0.1233 0.4641 0.0780 Uij
H(15) 0.5571 0.0389 0.4458 0.0854 Uij
H(16) 0.6077 -0.0244 0.3738 0.0854 Uij
H(17) 0.4282 0.1506 0.3671 0.0608 Uij
H(18) 0.4298 0.3998 0.0782 0.0608 Uij

loop_
_atom_type_symbol
_atom_type_oxidation_number
_atom_type_number_in_cell
_atom_type_scat_dispersion_real
_atom_type_scat_dispersion_imag
_atom_type_scat_source
Os 0 12 -1.216 7.603 'International Tables'
C 0 46 0.003 0.002 'International Tables'
O 0 34 0.011 0.006 'International Tables'
S 0 4 0.125 0.123 'International Tables'
H 0 36 0.000 0.000 'International Tables'

loop_
_geom_angle_atom_site_label_1
_geom_angle_atom_site_label_2
_geom_angle_atom_site_label_3
_geom_angle
_geom_angle_publ_flag
Os(2) Os(1) Os(3) 60.82(4) yes
Os(2) Os(1) Os(4) 59.04(4) yes
Os(2) Os(1) S(1) 106.3(2) yes
Os(2) Os(1) C(1) 157.4(8) yes
Os(2) Os(1) C(2) 102.0(10) yes
Os(3) Os(1) Os(4) 58.42(4) yes
Os(3) Os(1) S(1) 159.2(2) yes
Os(3) Os(1) C(1) 99.3(7) yes
Os(3) Os(1) C(2) 105(1) yes
Os(4) Os(1) S(1) 101.3(2) yes
Os(4) Os(1) C(1) 102.4(8) yes
Os(4) Os(1) C(2) 158(1) yes
S(1) Os(1) C(1) 89.2(8) yes
S(1) Os(1) C(2) 93(1) yes
C(1) Os(1) C(2) 93(1) yes
Os(1) Os(2) Os(3) 58.09(3) yes
Os(1) Os(2) Os(4) 60.00(4) yes
Os(1) Os(2) S(2) 139.4(2) yes
Os(1) Os(2) C(3) 109.8(9) yes
Os(1) Os(2) C(4) 112.7(8) yes
Os(3) Os(2) Os(4) 57.84(4) yes
Os(3) Os(2) S(2) 87.7(2) yes
Os(3) Os(2) C(3) 98.0(7) yes
Os(3) Os(2) C(4) 169.2(8) yes
Os(4) Os(2) S(2) 84.2(2) yes
Os(4) Os(2) C(3) 155.9(7) yes
Os(4) Os(2) C(4) 113.6(8) yes
S(2) Os(2) C(3) 95(1) yes
S(2) Os(2) C(4) 98.3(9) yes
C(3) Os(2) C(4) 90(1) yes
Os(1) Os(3) Os(2) 61.09(4) yes
Os(1) Os(3) Os(4) 61.88(4) yes
Os(1) Os(3) Os(5) 118.74(5) yes
Os(1) Os(3) Os(6) 103.88(5) yes
Os(1) Os(3) C(5) 80.0(6) yes
Os(1) Os(3) C(6) 167.8(8) yes
Os(1) Os(3) C(7) 84.5(8) yes
Os(2) Os(3) Os(4) 60.21(4) yes
Os(2) Os(3) Os(5) 74.69(4) yes
Os(2) Os(3) Os(6) 116.05(5) yes
Os(2) Os(3) C(5) 79.0(8) yes
Os(2) Os(3) C(6) 118.1(7) yes
Os(2) Os(3) C(7) 145.4(8) yes
Os(4) Os(3) Os(5) 59.98(4) yes
Os(4) Os(3) Os(6) 58.95(4) yes
Os(4) Os(3) C(5) 133.5(7) yes
Os(4) Os(3) C(6) 129.5(8) yes
Os(4) Os(3) C(7) 107(1) yes
Os(5) Os(3) Os(6) 59.59(4) yes
Os(5) Os(3) C(5) 131.9(7) yes
Os(5) Os(3) C(6) 70.8(8) yes
Os(5) Os(3) C(7) 130(1) yes
Os(6) Os(3) C(5) 164.6(8) yes
Os(6) Os(3) C(6) 87.5(8) yes
Os(6) Os(3) C(7) 72(1) yes
C(5) Os(3) C(6) 87(1) yes
C(5) Os(3) C(7) 92(1) yes
C(6) Os(3) C(7) 94(1) yes
Os(1) Os(4) Os(2) 60.97(4) yes
Os(1) Os(4) Os(3) 59.71(4) yes
Os(1) Os(4) Os(5) 118.51(5) yes
Os(1) Os(4) Os(6) 104.75(5) yes
Os(1) Os(4) C(8) 165.7(7) yes
Os(1) Os(4) C(9) 70.3(10) yes
Os(1) Os(4) C(10) 85.5(8) yes
Os(2) Os(4) Os(3) 61.95(4) yes
Os(2) Os(4) Os(5) 76.26(4) yes
Os(2) Os(4) Os(6) 120.84(5) yes
Os(2) Os(4) C(8) 128.7(8) yes
Os(2) Os(4) C(9) 126.6(9) yes
Os(2) Os(4) C(10) 66.5(9) yes
Os(3) Os(4) Os(5) 61.91(4) yes
Os(3) Os(4) Os(6) 62.34(4) yes
Os(3) Os(4) C(8) 132.5(8) yes
Os(3) Os(4) C(9) 110.6(9) yes
Os(3) Os(4) C(10) 127.0(9) yes
Os(5) Os(4) Os(6) 61.31(4) yes
Os(5) Os(4) C(8) 75.6(7) yes
Os(5) Os(4) C(9) 151.5(8) yes
Os(5) Os(4) C(10) 116.6(9) yes
Os(6) Os(4) C(8) 79.7(9) yes
Os(6) Os(4) C(9) 90.6(8) yes
Os(6) Os(4) C(10) 169.3(8) yes
C(8) Os(4) C(9) 96(1) yes
C(8) Os(4) C(10) 89(1) yes
C(9) Os(4) C(10) 90(1) yes
Os(3) Os(5) Os(4) 58.11(4) yes
Os(3) Os(5) Os(6) 60.08(4) yes
Os(3) Os(5) S(2) 88.8(2) yes
Os(3) Os(5) C(11) 107.3(9) yes
Os(3) Os(5) C(12) 161.6(8) yes
Os(4) Os(5) Os(6) 58.52(4) yes
Os(4) Os(5) S(2) 85.3(2) yes
Os(4) Os(5) C(11) 165.4(9) yes
Os(4) Os(5) C(12) 104.5(8) yes
Os(6) Os(5) S(2) 140.6(2) yes
Os(6) Os(5) C(11) 115.0(8) yes
Os(6) Os(5) C(12) 106.9(8) yes
S(2) Os(5) C(11) 96.1(9) yes
S(2) Os(5) C(12) 96.3(8) yes
C(11) Os(5) C(12) 89(1) yes
Os(3) Os(6) Os(4) 58.71(4) yes
Os(3) Os(6) Os(5) 60.33(4) yes
Os(3) Os(6) C(13) 96(1) yes
Os(3) Os(6) C(14) 161.9(9) yes
Os(3) Os(6) C(15) 98.1(10) yes
Os(4) Os(6) Os(5) 60.16(4) yes
Os(4) Os(6) C(13) 155(1) yes
Os(4) Os(6) C(14) 106.5(9) yes
Os(4) Os(6) C(15) 94.1(10) yes
Os(5) Os(6) C(13) 105.1(8) yes
Os(5) Os(6) C(14) 104.1(8) yes
Os(5) Os(6) C(15) 152.0(9) yes
C(13) Os(6) C(14) 96(1) yes
C(13) Os(6) C(15) 94(1) yes
C(14) Os(6) C(15) 93(1) yes
Os(1) S(1) C(20) 109(1) yes
Os(1) S(1) C(23) 111(1) yes
C(20) S(1) C(23) 94(1) yes
Os(2) S(2) Os(5) 99.1(2) yes
Os(2) S(2) C(16) 115.6(10) yes
Os(2) S(2) C(19) 116(1) yes
Os(5) S(2) C(16) 115.5(10) yes
Os(5) S(2) C(19) 113.5(10) yes
C(16) S(2) C(19) 97(1) yes
C(17) O(16) C(18) 111(2) yes
C(21) O(17) C(22) 108(3) yes
Os(1) C(1) O(1) 173(2) yes
Os(1) C(2) O(2) 178(3) yes
Os(2) C(3) O(3) 176(2) yes
Os(2) C(4) O(4) 172(2) yes
Os(3) C(5) O(5) 174(2) yes
Os(3) C(6) O(6) 167(2) yes
Os(3) C(7) O(7) 170(3) yes
Os(4) C(8) O(8) 169(2) yes
Os(4) C(9) O(9) 170(2) yes
Os(4) C(10) O(10) 165(2) yes
Os(5) C(11) O(11) 174(2) yes
Os(5) C(12) O(12) 176(2) yes
Os(6) C(13) O(13) 174(3) yes
Os(6) C(14) O(14) 177(2) yes
Os(6) C(15) O(15) 173(3) yes
S(2) C(16) C(17) 110(1) yes
O(16) C(17) C(16) 111(2) yes
O(16) C(18) C(19) 112(2) yes
S(2) C(19) C(18) 111(2) yes
S(1) C(20) C(21) 108(3) yes
O(17) C(21) C(20) 113(3) yes
O(17) C(22) C(23) 112(3) yes
S(1) C(23) C(22) 112(2) yes

loop_
_geom_bond_atom_site_label_1
_geom_bond_atom_site_label_2
_geom_bond_distance
_geom_bond_publ_flag
Os(1) Os(2) 2.896(1) yes
Os(1) Os(3) 2.808(1) yes
Os(1) Os(4) 2.869(2) yes
Os(1) S(1) 2.380(7) yes
Os(1) C(1) 1.90(3) yes
Os(1) C(2) 1.80(4) yes
Os(2) Os(3) 2.888(1) yes
Os(2) Os(4) 2.841(2) yes
Os(2) S(2) 2.321(7) yes
Os(2) C(3) 1.86(4) yes
Os(2) C(4) 1.83(3) yes
Os(3) Os(4) 2.771(2) yes
Os(3) Os(5) 2.879(2) yes
Os(3) Os(6) 2.872(2) yes
Os(3) C(5) 1.91(4) yes
Os(3) C(6) 1.93(2) yes
Os(3) C(7) 1.90(3) yes
Os(4) Os(5) 2.826(1) yes
Os(4) Os(6) 2.778(2) yes
Os(4) C(8) 1.92(3) yes
Os(4) C(9) 1.92(3) yes
Os(4) C(10) 1.94(3) yes
Os(5) Os(6) 2.857(2) yes
Os(5) S(2) 2.278(6) yes
Os(5) C(11) 1.89(3) yes
Os(5) C(12) 1.87(4) yes
Os(6) C(13) 1.87(4) yes
Os(6) C(14) 1.87(4) yes
Os(6) C(15) 1.92(4) yes
S(1) C(20) 1.79(4) yes
S(1) C(23) 1.76(3) yes
S(2) C(16) 1.86(2) yes
S(2) C(19) 1.81(3) yes
O(1) C(1) 1.13(3) yes
O(2) C(2) 1.17(4) yes
O(3) C(3) 1.16(4) yes
O(4) C(4) 1.21(3) yes
O(5) C(5) 1.13(4) yes
O(6) C(6) 1.13(3) yes
O(7) C(7) 1.16(3) yes
O(8) C(8) 1.16(4) yes
O(9) C(9) 1.11(3) yes
O(10) C(10) 1.11(4) yes
O(11) C(11) 1.16(3) yes
O(12) C(12) 1.12(4) yes
O(13) C(13) 1.17(4) yes
O(14) C(14) 1.21(4) yes
O(15) C(15) 1.13(4) yes
O(16) C(17) 1.41(4) yes
O(16) C(18) 1.45(4) yes
O(17) C(21) 1.35(5) yes
O(17) C(22) 1.45(5) yes
C(16) C(17) 1.46(4) yes
C(18) C(19) 1.53(4) yes
C(20) C(21) 1.50(5) yes
C(22) C(23) 1.46(4) yes
